data_7121722
loop_
_publ_author_name
'Xie, Ghaozan'
'Hahn, Sebastian'
'Rominger, Frank -'
'Freudenberg, Jan'
'Bunz, Uwe H. F.'

_publ_section_title
;
 Synthesis and characterization of two different azarubrenes
;
_journal_name_full 'Chemical Communications'
_journal_paper_doi 10.1039/C8CC01662C
_journal_year 2018
_chemical_formula_sum 'C40 H26 N2 O2'
_chemical_formula_weight 566.63
_chemical_name_common 'DAR in manuscript'
_space_group_crystal_system monoclinic
_space_group_IT_number 14
_space_group_name_Hall '-P 2yn'
_space_group_name_H-M_alt 'P 1 21/n 1'
_symmetry_space_group_name_Hall '-P 2yn'
_symmetry_space_group_name_H-M 'P 1 21/n 1'
_atom_sites_solution_hydrogens geom
_audit_creation_method SHELXL-2016/6
_audit_update_record
;
2018-01-31 deposited with the CCDC.
2018-05-24 downloaded from the CCDC.
;
_cell_angle_alpha 90
_cell_angle_beta 96.8662(14)
_cell_angle_gamma 90
_cell_formula_units_Z 4
_cell_length_a 13.9299(7)
_cell_length_b 11.2010(5)
_cell_length_c 18.2839(9)
_cell_measurement_reflns_used 6637
_cell_measurement_temperature 200(2)
_cell_measurement_theta_max 25.03
_cell_measurement_theta_min 2.24
_cell_volume 2832.4(2)
_computing_cell_refinement 'Bruker SAINT'
_computing_data_collection 'Bruker APEX2'
_computing_data_reduction 'Bruker SAINT'
_computing_molecular_graphics 'Bruker SHELXTL'
_computing_publication_material 'Bruker SHELXTL'
_computing_structure_refinement 'SHELXL-2016/6 (Sheldrick, 2016)'
_computing_structure_solution 'SHELXS-97 (Sheldrick 2008)'
_diffrn_ambient_temperature 200(2)
_diffrn_measured_fraction_theta_full 0.999
_diffrn_measured_fraction_theta_max 0.999
_diffrn_measurement_device_type 'Bruker APEX-II Quazar area detector'
_diffrn_measurement_method '\f and \w scans'
_diffrn_radiation_type MoK\a
_diffrn_radiation_wavelength 0.71073
_diffrn_reflns_av_R_equivalents 0.0392
_diffrn_reflns_av_unetI/netI 0.0312
_diffrn_reflns_Laue_measured_fraction_full 0.999
_diffrn_reflns_Laue_measured_fraction_max 0.999
_diffrn_reflns_limit_h_max 16
_diffrn_reflns_limit_h_min -16
_diffrn_reflns_limit_k_max 13
_diffrn_reflns_limit_k_min -13
_diffrn_reflns_limit_l_max 21
_diffrn_reflns_limit_l_min -21
_diffrn_reflns_number 26610
_diffrn_reflns_point_group_measured_fraction_full 0.999
_diffrn_reflns_point_group_measured_fraction_max 0.999
_diffrn_reflns_theta_full 25.061
_diffrn_reflns_theta_max 25.061
_diffrn_reflns_theta_min 1.741
_diffrn_source 'ImuS microsource'
_exptl_absorpt_coefficient_mu 0.082
_exptl_absorpt_correction_T_max 0.9579
_exptl_absorpt_correction_T_min 0.9176
_exptl_absorpt_correction_type multi-scan
_exptl_absorpt_process_details
;
Sheldrick, G. M. (2008). <i>SADABS</i>. University of G\"ottingen, Germany.
;
_exptl_crystal_colour yellow
_exptl_crystal_density_diffrn 1.329
_exptl_crystal_description irregular
_exptl_crystal_F_000 1184
_exptl_crystal_size_max 0.146
_exptl_crystal_size_mid 0.105
_exptl_crystal_size_min 0.067
_refine_diff_density_max 0.172
_refine_diff_density_min -0.208
_refine_diff_density_rms 0.041
_refine_ls_extinction_method none
_refine_ls_goodness_of_fit_ref 1.058
_refine_ls_hydrogen_treatment constr
_refine_ls_matrix_type full
_refine_ls_number_parameters 397
_refine_ls_number_reflns 5024
_refine_ls_number_restraints 0
_refine_ls_restrained_S_all 1.058
_refine_ls_R_factor_all 0.0638
_refine_ls_R_factor_gt 0.0417
_refine_ls_shift/su_max 0.000
_refine_ls_shift/su_mean 0.000
_refine_ls_structure_factor_coef Fsqd
_refine_ls_weighting_details 'w=1/[\s^2^(Fo^2^)+(0.0449P)^2^+1.2216P] where P=(Fo^2^+2Fc^2^)/3'
_refine_ls_weighting_scheme calc
_refine_ls_wR_factor_gt 0.1007
_refine_ls_wR_factor_ref 0.1118
_reflns_Friedel_coverage 0.000
_reflns_number_gt 3757
_reflns_number_total 5024
_reflns_threshold_expression 'I > 2\s(I)'
_cod_data_source_file c8cc01662c2.cif
_cod_data_source_block cxi1
_cod_database_code 7121722
_shelx_shelxl_version_number 2016/6
_shelx_space_group_comment
; 
The symmetry employed for this shelxl refinement is uniquely defined 
by the following loop, which should always be used as a source of 
symmetry information in preference to the above space-group names. 
They are only intended as comments. 
;
_shelx_estimated_absorpt_t_min 0.988
_shelx_estimated_absorpt_t_max 0.995

loop_
_space_group_symop_operation_xyz
'x, y, z'
'-x+1/2, y+1/2, -z+1/2'
'-x, -y, -z'
'x-1/2, -y-1/2, z-1/2'

loop_
_atom_site_label
_atom_site_type_symbol
_atom_site_fract_x
_atom_site_fract_y
_atom_site_fract_z
_atom_site_U_iso_or_equiv
_atom_site_adp_type
_atom_site_occupancy
_atom_site_site_symmetry_order
_atom_site_calc_flag
_atom_site_refinement_flags_posn
_atom_site_refinement_flags_adp
O1 O 0.65383(8) 0.54769(11) 0.31500(7) 0.0268(3) Uani 1 1 d . .
O2 O 0.55171(8) 0.53342(11) 0.32609(7) 0.0278(3) Uani 1 1 d . .
C1 C 0.67925(12) 0.67433(15) 0.30622(9) 0.0211(4) Uani 1 1 d . .
C2 C 0.66090(12) 0.73281(16) 0.37955(9) 0.0217(4) Uani 1 1 d . .
C3 C 0.72734(12) 0.78853(16) 0.42997(9) 0.0226(4) Uani 1 1 d . .
C4 C 0.53354(13) 0.74962(17) 0.46098(10) 0.0242(4) Uani 1 1 d . .
C5 C 0.56235(12) 0.71512(16) 0.39444(9) 0.0219(4) Uani 1 1 d . .
C6 C 0.50217(12) 0.64880(16) 0.33108(10) 0.0228(4) Uani 1 1 d . .
C11 C 0.78180(12) 0.66667(16) 0.28593(9) 0.0216(4) Uani 1 1 d . .
C12 C 0.82807(13) 0.76575(18) 0.26060(10) 0.0262(4) Uani 1 1 d . .
H12 H 0.796946 0.841362 0.257746 0.031 Uiso 1 1 calc R U
C13 C 0.91949(14) 0.75354(19) 0.23964(11) 0.0333(5) Uani 1 1 d . .
H13 H 0.950107 0.822759 0.223317 0.040 Uiso 1 1 calc R U
N14 N 0.96759(12) 0.64998(17) 0.24095(10) 0.0396(4) Uani 1 1 d . .
C15 C 0.92248(14) 0.55601(19) 0.26500(12) 0.0383(5) Uani 1 1 d . .
H15 H 0.954715 0.481166 0.266279 0.046 Uiso 1 1 calc R U
C16 C 0.83167(13) 0.55983(17) 0.28832(11) 0.0295(4) Uani 1 1 d . .
H16 H 0.803799 0.489565 0.305845 0.035 Uiso 1 1 calc R U
C21 C 0.83066(13) 0.81437(17) 0.41973(9) 0.0255(4) Uani 1 1 d . .
C22 C 0.85682(15) 0.92835(19) 0.39886(11) 0.0353(5) Uani 1 1 d . .
H22 H 0.808609 0.988087 0.388962 0.042 Uiso 1 1 calc R U
C23 C 0.95219(16) 0.9553(2) 0.39243(13) 0.0458(6) Uani 1 1 d . .
H23 H 0.969095 1.033089 0.377764 0.055 Uiso 1 1 calc R U
C24 C 1.02276(15) 0.8699(2) 0.40714(12) 0.0460(6) Uani 1 1 d . .
H24 H 1.088301 0.888835 0.402738 0.055 Uiso 1 1 calc R U
C25 C 0.99836(14) 0.7572(2) 0.42825(11) 0.0400(6) Uani 1 1 d . .
H25 H 1.047102 0.698108 0.438047 0.048 Uiso 1 1 calc R U
C26 C 0.90257(13) 0.72941(19) 0.43531(10) 0.0309(5) Uani 1 1 d . .
H26 H 0.886359 0.651832 0.450889 0.037 Uiso 1 1 calc R U
C31 C 0.69807(13) 0.82744(17) 0.49904(10) 0.0256(4) Uani 1 1 d . .
C32 C 0.60254(13) 0.80612(17) 0.51490(10) 0.0265(4) Uani 1 1 d . .
C33 C 0.57799(14) 0.83959(19) 0.58526(10) 0.0341(5) Uani 1 1 d . .
H33 H 0.514521 0.824378 0.597022 0.041 Uiso 1 1 calc R U
C34 C 0.64364(15) 0.8932(2) 0.63638(11) 0.0376(5) Uani 1 1 d . .
H34 H 0.625566 0.914568 0.683113 0.045 Uiso 1 1 calc R U
C35 C 0.73715(15) 0.91655(19) 0.62014(11) 0.0352(5) Uani 1 1 d . .
H35 H 0.782272 0.955243 0.655443 0.042 Uiso 1 1 calc R U
C36 C 0.76394(14) 0.88372(18) 0.55329(10) 0.0314(5) Uani 1 1 d . .
H36 H 0.828090 0.899051 0.543116 0.038 Uiso 1 1 calc R U
C41 C 0.43434(13) 0.73420(17) 0.48358(9) 0.0258(4) Uani 1 1 d . .
C42 C 0.37266(14) 0.83107(19) 0.48614(11) 0.0337(5) Uani 1 1 d . .
H42 H 0.391745 0.908097 0.471610 0.040 Uiso 1 1 calc R U
C43 C 0.28362(15) 0.8143(2) 0.50993(12) 0.0428(6) Uani 1 1 d . .
H43 H 0.242567 0.881911 0.510833 0.051 Uiso 1 1 calc R U
N44 N 0.25086(13) 0.7102(2) 0.53180(10) 0.0468(5) Uani 1 1 d . .
C45 C 0.31135(16) 0.6187(2) 0.53108(12) 0.0448(6) Uani 1 1 d . .
H45 H 0.290775 0.543313 0.547157 0.054 Uiso 1 1 calc R U
C46 C 0.40222(14) 0.6262(2) 0.50848(11) 0.0356(5) Uani 1 1 d . .
H46 H 0.442537 0.557631 0.509984 0.043 Uiso 1 1 calc R U
C51 C 0.39868(13) 0.61152(17) 0.33796(10) 0.0256(4) Uani 1 1 d . .
C52 C 0.32592(13) 0.69784(19) 0.33410(10) 0.0298(5) Uani 1 1 d . .
H52 H 0.342022 0.779849 0.330347 0.036 Uiso 1 1 calc R U
C53 C 0.23023(14) 0.6645(2) 0.33573(11) 0.0387(5) Uani 1 1 d . .
H53 H 0.181038 0.723702 0.332509 0.046 Uiso 1 1 calc R U
C54 C 0.20643(15) 0.5461(2) 0.34197(13) 0.0450(6) Uani 1 1 d . .
H54 H 0.140891 0.523571 0.343120 0.054 Uiso 1 1 calc R U
C55 C 0.27760(15) 0.4604(2) 0.34656(13) 0.0460(6) Uani 1 1 d . .
H55 H 0.261055 0.378744 0.351460 0.055 Uiso 1 1 calc R U
C56 C 0.37351(14) 0.49241(19) 0.34408(11) 0.0357(5) Uani 1 1 d . .
H56 H 0.422063 0.432500 0.346583 0.043 Uiso 1 1 calc R U
C61 C 0.51192(12) 0.71098(16) 0.25791(9) 0.0219(4) Uani 1 1 d . .
C62 C 0.60785(12) 0.72121(16) 0.24375(9) 0.0214(4) Uani 1 1 d . .
C63 C 0.62825(13) 0.75841(17) 0.17500(10) 0.0257(4) Uani 1 1 d . .
H63 H 0.693248 0.760400 0.164158 0.031 Uiso 1 1 calc R U
C64 C 0.55394(14) 0.79262(18) 0.12218(10) 0.0298(4) Uani 1 1 d . .
H64 H 0.568185 0.821033 0.075721 0.036 Uiso 1 1 calc R U
C65 C 0.45918(14) 0.78564(18) 0.13672(10) 0.0305(5) Uani 1 1 d . .
H65 H 0.408470 0.810366 0.100497 0.037 Uiso 1 1 calc R U
C66 C 0.43757(13) 0.74254(17) 0.20419(10) 0.0272(4) Uani 1 1 d . .
H66 H 0.372164 0.734797 0.213393 0.033 Uiso 1 1 calc R U

loop_
_atom_site_aniso_label
_atom_site_aniso_U_11
_atom_site_aniso_U_22
_atom_site_aniso_U_33
_atom_site_aniso_U_23
_atom_site_aniso_U_13
_atom_site_aniso_U_12
O1 0.0192(6) 0.0223(7) 0.0406(8) 0.0032(6) 0.0112(6) 0.0003(5)
O2 0.0194(7) 0.0232(7) 0.0430(8) 0.0020(6) 0.0125(6) 0.0000(5)
C1 0.0213(9) 0.0197(10) 0.0231(9) 0.0012(7) 0.0057(7) -0.0006(7)
C2 0.0213(9) 0.0227(10) 0.0222(9) 0.0043(7) 0.0067(7) 0.0048(8)
C3 0.0201(9) 0.0265(10) 0.0214(9) 0.0031(8) 0.0035(7) 0.0028(8)
C4 0.0209(9) 0.0287(11) 0.0237(9) 0.0033(8) 0.0050(7) 0.0049(8)
C5 0.0211(9) 0.0239(10) 0.0211(9) 0.0034(8) 0.0046(7) 0.0033(8)
C6 0.0213(9) 0.0233(10) 0.0244(9) 0.0016(8) 0.0058(7) 0.0027(8)
C11 0.0212(9) 0.0267(10) 0.0174(9) -0.0013(7) 0.0038(7) -0.0002(8)
C12 0.0249(10) 0.0299(11) 0.0239(9) 0.0032(8) 0.0035(8) 0.0027(8)
C13 0.0290(11) 0.0390(13) 0.0333(11) 0.0075(9) 0.0098(9) -0.0036(9)
N14 0.0285(9) 0.0457(12) 0.0476(11) 0.0000(9) 0.0168(8) 0.0023(9)
C15 0.0279(11) 0.0343(12) 0.0549(14) -0.0058(10) 0.0134(10) 0.0054(10)
C16 0.0260(10) 0.0245(11) 0.0393(11) -0.0012(9) 0.0087(9) 0.0007(8)
C21 0.0217(10) 0.0350(11) 0.0203(9) -0.0042(8) 0.0039(7) -0.0005(8)
C22 0.0318(11) 0.0339(12) 0.0419(12) -0.0076(10) 0.0117(9) -0.0014(9)
C23 0.0421(13) 0.0413(14) 0.0567(15) -0.0135(11) 0.0173(11) -0.0147(11)
C24 0.0234(11) 0.0679(17) 0.0477(14) -0.0121(12) 0.0081(10) -0.0114(12)
C25 0.0243(11) 0.0672(17) 0.0281(11) -0.0009(11) 0.0021(8) 0.0112(11)
C26 0.0265(11) 0.0438(13) 0.0226(10) 0.0024(9) 0.0034(8) 0.0052(9)
C31 0.0232(10) 0.0302(11) 0.0233(9) 0.0007(8) 0.0031(8) 0.0038(8)
C32 0.0252(10) 0.0334(11) 0.0217(9) 0.0015(8) 0.0056(8) 0.0057(8)
C33 0.0283(11) 0.0494(13) 0.0257(10) 0.0005(9) 0.0079(8) 0.0048(10)
C34 0.0371(12) 0.0544(14) 0.0215(10) -0.0049(10) 0.0050(9) 0.0064(10)
C35 0.0333(11) 0.0454(13) 0.0260(10) -0.0069(9) -0.0006(9) 0.0053(10)
C36 0.0258(10) 0.0396(12) 0.0286(10) -0.0039(9) 0.0026(8) 0.0032(9)
C41 0.0243(10) 0.0347(11) 0.0191(9) 0.0007(8) 0.0057(7) 0.0036(8)
C42 0.0300(11) 0.0368(12) 0.0350(11) -0.0033(9) 0.0072(9) 0.0042(9)
C43 0.0298(12) 0.0573(16) 0.0428(13) -0.0132(11) 0.0101(10) 0.0108(11)
N44 0.0318(10) 0.0711(15) 0.0403(11) 0.0020(10) 0.0154(8) 0.0033(10)
C45 0.0378(13) 0.0581(16) 0.0408(13) 0.0182(11) 0.0145(10) -0.0021(12)
C46 0.0310(11) 0.0417(13) 0.0357(11) 0.0131(10) 0.0108(9) 0.0077(10)
C51 0.0215(10) 0.0336(11) 0.0224(9) -0.0014(8) 0.0057(8) -0.0013(8)
C52 0.0250(10) 0.0384(12) 0.0269(10) -0.0003(9) 0.0060(8) 0.0003(9)
C53 0.0228(11) 0.0602(16) 0.0340(12) 0.0003(10) 0.0064(9) 0.0053(10)
C54 0.0228(11) 0.0615(17) 0.0518(14) -0.0037(12) 0.0089(10) -0.0115(11)
C55 0.0359(13) 0.0444(14) 0.0605(15) -0.0070(11) 0.0173(11) -0.0139(11)
C56 0.0295(11) 0.0362(12) 0.0431(12) -0.0026(10) 0.0116(9) -0.0050(9)
C61 0.0229(9) 0.0218(10) 0.0220(9) -0.0029(7) 0.0062(7) 0.0002(8)
C62 0.0217(9) 0.0198(10) 0.0232(9) -0.0019(7) 0.0047(7) 0.0002(7)
C63 0.0240(10) 0.0306(11) 0.0234(9) -0.0017(8) 0.0065(8) -0.0031(8)
C64 0.0327(11) 0.0356(12) 0.0212(10) 0.0022(8) 0.0034(8) -0.0017(9)
C65 0.0289(11) 0.0371(12) 0.0242(10) 0.0011(8) -0.0019(8) 0.0023(9)
C66 0.0209(10) 0.0328(11) 0.0278(10) -0.0038(8) 0.0034(8) 0.0002(8)

loop_
_atom_type_symbol
_atom_type_description
_atom_type_scat_dispersion_real
_atom_type_scat_dispersion_imag
_atom_type_scat_source
C C 0.0033 0.0016 'International Tables Vol C Tables 4.2.6.8 and 6.1.1.4'
H H 0.0000 0.0000 'International Tables Vol C Tables 4.2.6.8 and 6.1.1.4'
N N 0.0061 0.0033 'International Tables Vol C Tables 4.2.6.8 and 6.1.1.4'
O O 0.0106 0.0060 'International Tables Vol C Tables 4.2.6.8 and 6.1.1.4'

loop_
_geom_angle_atom_site_label_1
_geom_angle_atom_site_label_2
_geom_angle_atom_site_label_3
_geom_angle
O2 O1 C1 111.62(11)
O1 O2 C6 112.43(11)
O1 C1 C62 105.71(14)
O1 C1 C11 102.53(13)
C62 C1 C11 112.74(14)
O1 C1 C2 104.30(13)
C62 C1 C2 110.26(14)
C11 C1 C2 119.64(14)
C3 C2 C5 120.95(16)
C3 C2 C1 127.43(15)
C5 C2 C1 111.46(15)
C2 C3 C31 119.12(16)
C2 C3 C21 125.60(16)
C31 C3 C21 115.29(15)
C5 C4 C32 119.09(16)
C5 C4 C41 125.82(17)
C32 C4 C41 115.10(15)
C4 C5 C2 120.69(16)
C4 C5 C6 127.54(16)
C2 C5 C6 111.65(14)
O2 C6 C51 102.71(14)
O2 C6 C61 104.73(13)
C51 C6 C61 112.45(14)
O2 C6 C5 104.67(13)
C51 C6 C5 120.47(14)
C61 C6 C5 109.99(14)
C16 C11 C12 116.78(16)
C16 C11 C1 121.64(16)
C12 C11 C1 121.51(16)
C13 C12 C11 119.56(18)
C13 C12 H12 120.2
C11 C12 H12 120.2
N14 C13 C12 123.89(19)
N14 C13 H13 118.1
C12 C13 H13 118.1
C15 N14 C13 115.94(17)
N14 C15 C16 124.35(19)
N14 C15 H15 117.8
C16 C15 H15 117.8
C11 C16 C15 119.46(18)
C11 C16 H16 120.3
C15 C16 H16 120.3
C26 C21 C22 118.62(18)
C26 C21 C3 121.45(17)
C22 C21 C3 119.78(17)
C23 C22 C21 120.6(2)
C23 C22 H22 119.7
C21 C22 H22 119.7
C24 C23 C22 120.3(2)
C24 C23 H23 119.9
C22 C23 H23 119.9
C23 C24 C25 119.9(2)
C23 C24 H24 120.0
C25 C24 H24 120.0
C24 C25 C26 120.3(2)
C24 C25 H25 119.9
C26 C25 H25 119.9
C21 C26 C25 120.3(2)
C21 C26 H26 119.8
C25 C26 H26 119.8
C32 C31 C36 118.54(17)
C32 C31 C3 120.01(16)
C36 C31 C3 121.41(17)
C31 C32 C33 118.36(17)
C31 C32 C4 120.08(16)
C33 C32 C4 121.55(17)
C34 C33 C32 121.45(19)
C34 C33 H33 119.3
C32 C33 H33 119.3
C33 C34 C35 120.18(18)
C33 C34 H34 119.9
C35 C34 H34 119.9
C36 C35 C34 120.01(19)
C36 C35 H35 120.0
C34 C35 H35 120.0
C35 C36 C31 121.44(18)
C35 C36 H36 119.3
C31 C36 H36 119.3
C46 C41 C42 116.48(17)
C46 C41 C4 122.40(17)
C42 C41 C4 120.92(17)
C43 C42 C41 119.3(2)
C43 C42 H42 120.4
C41 C42 H42 120.4
N44 C43 C42 124.7(2)
N44 C43 H43 117.7
C42 C43 H43 117.7
C45 N44 C43 115.62(18)
N44 C45 C46 124.2(2)
N44 C45 H45 117.9
C46 C45 H45 117.9
C45 C46 C41 119.7(2)
C45 C46 H46 120.2
C41 C46 H46 120.2
C56 C51 C52 118.76(17)
C56 C51 C6 121.47(17)
C52 C51 C6 119.69(17)
C53 C52 C51 120.4(2)
C53 C52 H52 119.8
C51 C52 H52 119.8
C54 C53 C52 120.2(2)
C54 C53 H53 119.9
C52 C53 H53 119.9
C53 C54 C55 119.96(19)
C53 C54 H54 120.0
C55 C54 H54 120.0
C54 C55 C56 120.4(2)
C54 C55 H55 119.8
C56 C55 H55 119.8
C51 C56 C55 120.3(2)
C51 C56 H56 119.9
C55 C56 H56 119.9
C66 C61 C62 119.91(16)
C66 C61 C6 126.84(16)
C62 C61 C6 112.76(15)
C63 C62 C61 119.85(16)
C63 C62 C1 126.91(16)
C61 C62 C1 112.84(15)
C64 C63 C62 119.96(17)
C64 C63 H63 120.0
C62 C63 H63 120.0
C65 C64 C63 120.22(18)
C65 C64 H64 119.9
C63 C64 H64 119.9
C64 C65 C66 120.28(18)
C64 C65 H65 119.9
C66 C65 H65 119.9
C61 C66 C65 119.65(17)
C61 C66 H66 120.2
C65 C66 H66 120.2

loop_
_geom_bond_atom_site_label_1
_geom_bond_atom_site_label_2
_geom_bond_distance
O1 O2 1.4694(16)
O1 C1 1.475(2)
O2 C6 1.473(2)
C1 C62 1.516(2)
C1 C11 1.521(2)
C1 C2 1.541(2)
C2 C3 1.375(3)
C2 C5 1.445(2)
C3 C31 1.440(2)
C3 C21 1.502(2)
C4 C5 1.381(2)
C4 C32 1.439(3)
C4 C41 1.499(2)
C5 C6 1.538(2)
C6 C51 1.521(2)
C6 C61 1.529(2)
C11 C16 1.382(3)
C11 C12 1.390(3)
C12 C13 1.380(3)
C12 H12 0.9500
C13 N14 1.338(3)
C13 H13 0.9500
N14 C15 1.328(3)
C15 C16 1.383(3)
C15 H15 0.9500
C16 H16 0.9500
C21 C26 1.386(3)
C21 C22 1.393(3)
C22 C23 1.381(3)
C22 H22 0.9500
C23 C24 1.374(3)
C23 H23 0.9500
C24 C25 1.375(3)
C24 H24 0.9500
C25 C26 1.391(3)
C25 H25 0.9500
C26 H26 0.9500
C31 C32 1.416(3)
C31 C36 1.416(3)
C32 C33 1.420(3)
C33 C34 1.366(3)
C33 H33 0.9500
C34 C35 1.395(3)
C34 H34 0.9500
C35 C36 1.370(3)
C35 H35 0.9500
C36 H36 0.9500
C41 C46 1.385(3)
C41 C42 1.388(3)
C42 C43 1.375(3)
C42 H42 0.9500
C43 N44 1.332(3)
C43 H43 0.9500
N44 C45 1.327(3)
C45 C46 1.380(3)
C45 H45 0.9500
C46 H46 0.9500
C51 C56 1.387(3)
C51 C52 1.396(3)
C52 C53 1.388(3)
C52 H52 0.9500
C53 C54 1.375(3)
C53 H53 0.9500
C54 C55 1.376(3)
C54 H54 0.9500
C55 C56 1.389(3)
C55 H55 0.9500
C56 H56 0.9500
C61 C66 1.385(2)
C61 C62 1.396(2)
C62 C63 1.386(2)
C63 C64 1.383(3)
C63 H63 0.9500
C64 C65 1.380(3)
C64 H64 0.9500
C65 C66 1.391(3)
C65 H65 0.9500
C66 H66 0.9500

loop_
_geom_torsion_atom_site_label_1
_geom_torsion_atom_site_label_2
_geom_torsion_atom_site_label_3
_geom_torsion_atom_site_label_4
_geom_torsion
C1 O1 O2 C6 -4.16(17)
O2 O1 C1 C62 -54.72(16)
O2 O1 C1 C11 -173.01(12)
O2 O1 C1 C2 61.57(16)
O1 C1 C2 C3 118.24(19)
C62 C1 C2 C3 -128.68(19)
C11 C1 C2 C3 4.5(3)
O1 C1 C2 C5 -57.20(17)
C62 C1 C2 C5 55.88(19)
C11 C1 C2 C5 -170.95(15)
C5 C2 C3 C31 1.2(3)
C1 C2 C3 C31 -173.85(16)
C5 C2 C3 C21 -178.42(17)
C1 C2 C3 C21 6.5(3)
C32 C4 C5 C2 1.4(3)
C41 C4 C5 C2 -178.82(17)
C32 C4 C5 C6 176.99(17)
C41 C4 C5 C6 -3.2(3)
C3 C2 C5 C4 -2.6(3)
C1 C2 C5 C4 173.21(16)
C3 C2 C5 C6 -178.80(16)
C1 C2 C5 C6 -3.0(2)
O1 O2 C6 C51 176.97(12)
O1 O2 C6 C61 59.32(16)
O1 O2 C6 C5 -56.41(16)
C4 C5 C6 O2 -115.76(19)
C2 C5 C6 O2 60.15(17)
C4 C5 C6 C51 -1.1(3)
C2 C5 C6 C51 174.86(16)
C4 C5 C6 C61 132.22(18)
C2 C5 C6 C61 -51.87(19)
O1 C1 C11 C16 -7.7(2)
C62 C1 C11 C16 -120.89(18)
C2 C1 C11 C16 107.0(2)
O1 C1 C11 C12 169.07(15)
C62 C1 C11 C12 55.9(2)
C2 C1 C11 C12 -76.2(2)
C16 C11 C12 C13 -0.1(3)
C1 C11 C12 C13 -177.06(17)
C11 C12 C13 N14 1.1(3)
C12 C13 N14 C15 -0.8(3)
C13 N14 C15 C16 -0.3(3)
C12 C11 C16 C15 -0.9(3)
C1 C11 C16 C15 176.01(18)
N14 C15 C16 C11 1.2(3)
C2 C3 C21 C26 -84.6(2)
C31 C3 C21 C26 95.8(2)
C2 C3 C21 C22 99.8(2)
C31 C3 C21 C22 -79.8(2)
C26 C21 C22 C23 1.3(3)
C3 C21 C22 C23 177.04(18)
C21 C22 C23 C24 -0.5(3)
C22 C23 C24 C25 0.1(3)
C23 C24 C25 C26 -0.5(3)
C22 C21 C26 C25 -1.7(3)
C3 C21 C26 C25 -177.34(17)
C24 C25 C26 C21 1.3(3)
C2 C3 C31 C32 1.2(3)
C21 C3 C31 C32 -179.13(17)
C2 C3 C31 C36 179.10(18)
C21 C3 C31 C36 -1.2(3)
C36 C31 C32 C33 -1.5(3)
C3 C31 C32 C33 176.41(18)
C36 C31 C32 C4 179.72(17)
C3 C31 C32 C4 -2.3(3)
C5 C4 C32 C31 1.0(3)
C41 C4 C32 C31 -178.79(17)
C5 C4 C32 C33 -177.70(18)
C41 C4 C32 C33 2.5(3)
C31 C32 C33 C34 1.2(3)
C4 C32 C33 C34 179.97(19)
C32 C33 C34 C35 0.1(3)
C33 C34 C35 C36 -1.2(3)
C34 C35 C36 C31 0.9(3)
C32 C31 C36 C35 0.5(3)
C3 C31 C36 C35 -177.42(19)
C5 C4 C41 C46 79.1(3)
C32 C4 C41 C46 -101.1(2)
C5 C4 C41 C42 -106.2(2)
C32 C4 C41 C42 73.6(2)
C46 C41 C42 C43 -2.4(3)
C4 C41 C42 C43 -177.44(18)
C41 C42 C43 N44 0.5(3)
C42 C43 N44 C45 1.3(3)
C43 N44 C45 C46 -1.1(3)
N44 C45 C46 C41 -1.0(3)
C42 C41 C46 C45 2.7(3)
C4 C41 C46 C45 177.61(18)
O2 C6 C51 C56 5.1(2)
C61 C6 C51 C56 117.10(19)
C5 C6 C51 C56 -110.7(2)
O2 C6 C51 C52 -171.42(15)
C61 C6 C51 C52 -59.4(2)
C5 C6 C51 C52 72.9(2)
C56 C51 C52 C53 -0.6(3)
C6 C51 C52 C53 176.01(17)
C51 C52 C53 C54 0.7(3)
C52 C53 C54 C55 -0.1(3)
C53 C54 C55 C56 -0.7(3)
C52 C51 C56 C55 -0.2(3)
C6 C51 C56 C55 -176.75(18)
C54 C55 C56 C51 0.9(3)
O2 C6 C61 C66 116.36(19)
C51 C6 C61 C66 5.6(3)
C5 C6 C61 C66 -131.66(19)
O2 C6 C61 C62 -55.61(18)
C51 C6 C61 C62 -166.38(15)
C5 C6 C61 C62 56.37(19)
C66 C61 C62 C63 -2.6(3)
C6 C61 C62 C63 170.03(16)
C66 C61 C62 C1 -175.73(16)
C6 C61 C62 C1 -3.1(2)
O1 C1 C62 C63 -113.20(19)
C11 C1 C62 C63 -2.0(3)
C2 C1 C62 C63 134.63(18)
O1 C1 C62 C61 59.39(18)
C11 C1 C62 C61 170.63(15)
C2 C1 C62 C61 -52.8(2)
C61 C62 C63 C64 4.2(3)
C1 C62 C63 C64 176.28(17)
C62 C63 C64 C65 -2.4(3)
C63 C64 C65 C66 -0.9(3)
C62 C61 C66 C65 -0.8(3)
C6 C61 C66 C65 -172.22(18)
C64 C65 C66 C61 2.5(3)
